data_7008600
loop_
_publ_author_name
'Lewis, Jana A.'
'Tran, Ba L.'
'Puerta, David T.'
'Rumberger, Evan M.'
'Hendrickson, David N.'
'Cohen, Seth M.'

_publ_section_title
;
 Synthesis, structure and spectroscopy of new thiopyrone and
 hydroxypyridinethione transition-metal complexes.
;
_journal_issue 15
_journal_name_full 'Dalton transactions (Cambridge, England : 2003)'
_journal_page_first 2588
_journal_page_last 2596
_journal_paper_doi 10.1039/b505034k
_journal_year 2005
_chemical_formula_sum 'C12 H10 Co O4 S2'
_chemical_formula_weight 341.25
_chemical_name_systematic
;
?
;
_space_group_IT_number 14
_symmetry_cell_setting monoclinic
_symmetry_space_group_name_Hall '-P 2ybc'
_symmetry_space_group_name_H-M 'P 1 21/c 1'
_atom_sites_solution_hydrogens geom
_atom_sites_solution_primary direct
_atom_sites_solution_secondary difmap
_audit_creation_method SHELXL-97
_cell_angle_alpha 90.00
_cell_angle_beta 91.154(2)
_cell_angle_gamma 90.00
_cell_formula_units_Z 4
_cell_length_a 7.4626(8)
_cell_length_b 23.583(3)
_cell_length_c 7.2977(8)
_cell_measurement_reflns_used 6215
_cell_measurement_temperature 100(2)
_cell_measurement_theta_max 27.52
_cell_measurement_theta_min 2.73
_cell_volume 1284.1(3)
_computing_cell_refinement 'Bruker SMART'
_computing_data_collection 'Bruker SMART'
_computing_data_reduction 'Bruker SAINT'
_computing_molecular_graphics 'Bruker SHELXTL'
_computing_publication_material 'Bruker SHELXTL'
_computing_structure_refinement 'SHELXL-97 (Sheldrick, 1997)'
_computing_structure_solution 'SHELXS-97 (Sheldrick, 1990)'
_diffrn_ambient_temperature 100(2)
_diffrn_measured_fraction_theta_full 0.992
_diffrn_measured_fraction_theta_max 0.992
_diffrn_measurement_device_type 'CCD area detector'
_diffrn_measurement_method 'phi and omega scans'
_diffrn_radiation_monochromator graphite
_diffrn_radiation_source 'fine-focus sealed tube'
_diffrn_radiation_type MoK\a
_diffrn_radiation_wavelength 0.71073
_diffrn_reflns_av_R_equivalents 0.0313
_diffrn_reflns_av_sigmaI/netI 0.0322
_diffrn_reflns_limit_h_max 9
_diffrn_reflns_limit_h_min -9
_diffrn_reflns_limit_k_max 30
_diffrn_reflns_limit_k_min -30
_diffrn_reflns_limit_l_max 9
_diffrn_reflns_limit_l_min -9
_diffrn_reflns_number 10787
_diffrn_reflns_theta_full 27.53
_diffrn_reflns_theta_max 27.53
_diffrn_reflns_theta_min 1.73
_exptl_absorpt_coefficient_mu 1.666
_exptl_absorpt_correction_T_max 1.000000
_exptl_absorpt_correction_T_min 0.776631
_exptl_absorpt_correction_type multi-scan
_exptl_absorpt_process_details SADABS
_exptl_crystal_colour red
_exptl_crystal_density_diffrn 1.765
_exptl_crystal_density_meas 0
_exptl_crystal_density_method 'not measured'
_exptl_crystal_description plate
_exptl_crystal_F_000 692
_exptl_crystal_size_max 0.20
_exptl_crystal_size_mid 0.10
_exptl_crystal_size_min 0.05
_refine_diff_density_max 0.928
_refine_diff_density_min -0.575
_refine_diff_density_rms 0.149
_refine_ls_extinction_method none
_refine_ls_goodness_of_fit_ref 1.291
_refine_ls_hydrogen_treatment mixed
_refine_ls_matrix_type full
_refine_ls_number_parameters 174
_refine_ls_number_reflns 2945
_refine_ls_number_restraints 0
_refine_ls_restrained_S_all 1.291
_refine_ls_R_factor_all 0.0717
_refine_ls_R_factor_gt 0.0640
_refine_ls_shift/su_max 0.007
_refine_ls_shift/su_mean 0.001
_refine_ls_structure_factor_coef Fsqd
_refine_ls_weighting_details 'calc w=1/[\s^2^(Fo^2^)+(0.0375P)^2^+11.0546P] where P=(Fo^2^+2Fc^2^)/3'
_refine_ls_weighting_scheme calc
_refine_ls_wR_factor_gt 0.1656
_refine_ls_wR_factor_ref 0.1683
_reflns_number_gt 2603
_reflns_number_total 2945
_reflns_threshold_expression >2sigma(I)
_cod_data_source_file b505034k.txt
_cod_data_source_block '[Co(thiomaltolato)2]'
_cod_depositor_comments
;
The following automatic conversions were performed:
'_symmetry_cell_setting' value 'Monoclinic' changed to 'monoclinic'
according to '/home/saulius/struct/CIF-dictionaries/cif_core.dic'
dictionary named 'cif_core.dic' version 2.4.1 from 2010-06-29.

Automatic conversion script
Id: cif_fix_enum 1527 2010-12-29 10:47:43Z saulius 
;
_cod_original_cell_volume 1284.0(2)
_cod_original_sg_symbol_H-M P2(1)/c
_cod_database_code 7008600

loop_
_symmetry_equiv_pos_as_xyz
'x, y, z'
'-x, y+1/2, -z+1/2'
'-x, -y, -z'
'x, -y-1/2, z-1/2'

loop_
_atom_site_label
_atom_site_type_symbol
_atom_site_fract_x
_atom_site_fract_y
_atom_site_fract_z
_atom_site_U_iso_or_equiv
_atom_site_adp_type
_atom_site_occupancy
_atom_site_symmetry_multiplicity
_atom_site_calc_flag
_atom_site_refinement_flags
_atom_site_disorder_assembly
_atom_site_disorder_group
C5 C 0.6252(8) 0.7871(3) -0.0357(9) 0.0232(12) Uani 1 1 d . . .
H5A H 0.6165 0.7893 -0.1697 0.035 Uiso 1 1 calc R . .
H5B H 0.6882 0.7523 0.0004 0.035 Uiso 1 1 calc R . .
H5C H 0.6915 0.8201 0.0115 0.035 Uiso 1 1 calc R . .
C11 C 0.1283(8) 0.4698(3) -0.3133(8) 0.0218(12) Uani 1 1 d . . .
H11A H 0.2171 0.4868 -0.3937 0.033 Uiso 1 1 calc R . .
H11B H 0.0208 0.4937 -0.3124 0.033 Uiso 1 1 calc R . .
H11C H 0.0965 0.4319 -0.3583 0.033 Uiso 1 1 calc R . .
C9 C 0.3229(8) 0.4018(3) 0.0918(8) 0.0217(12) Uani 1 1 d . . .
H9 H 0.3486 0.3637 0.1259 0.026 Uiso 1 1 calc R . .
C8 C 0.3653(8) 0.4436(2) 0.2092(8) 0.0180(11) Uani 1 1 d . . .
H8 H 0.4236 0.4349 0.3227 0.022 Uiso 1 1 calc R . .
C4 C 0.4429(8) 0.7868(2) 0.0407(8) 0.0186(11) Uani 1 1 d . . .
C2 C 0.1048(8) 0.8017(3) 0.1780(8) 0.0196(12) Uani 1 1 d . . .
H2 H -0.0110 0.8081 0.2255 0.024 Uiso 1 1 calc R . .
C3 C 0.2144(9) 0.8458(2) 0.1425(8) 0.0202(12) Uani 1 1 d . . .
H3 H 0.1731 0.8831 0.1660 0.024 Uiso 1 1 calc R . .
C6 C 0.3411(7) 0.7385(2) 0.0741(7) 0.0157(11) Uani 1 1 d . . .
C1 C 0.1655(8) 0.7458(2) 0.1432(7) 0.0161(11) Uani 1 1 d . . .
C10 C 0.2049(8) 0.4654(2) -0.1238(8) 0.0184(11) Uani 1 1 d . . .
C12 C 0.2372(7) 0.5113(2) -0.0083(8) 0.0153(11) Uani 1 1 d . . .
O2 O 0.3780(6) 0.83903(16) 0.0761(5) 0.0194(8) Uani 1 1 d . . .
C7 C 0.3238(7) 0.5007(2) 0.1652(8) 0.0152(11) Uani 1 1 d . . .
O4 O 0.2456(5) 0.41192(16) -0.0721(6) 0.0171(8) Uani 1 1 d . . .
O3 O 0.1927(6) 0.56265(16) -0.0621(5) 0.0187(8) Uani 1 1 d . . .
O1 O 0.4081(5) 0.68790(17) 0.0415(6) 0.0186(8) Uani 1 1 d . . .
Co1 Co 0.25522(10) 0.62394(3) 0.10472(10) 0.0150(2) Uani 1 1 d . . .
S2 S 0.37232(19) 0.55663(6) 0.30613(19) 0.0170(3) Uani 1 1 d . . .
S1 S 0.03359(19) 0.68784(6) 0.1820(2) 0.0181(3) Uani 1 1 d . . .

loop_
_atom_site_aniso_label
_atom_site_aniso_U_11
_atom_site_aniso_U_22
_atom_site_aniso_U_33
_atom_site_aniso_U_23
_atom_site_aniso_U_13
_atom_site_aniso_U_12
C5 0.024(3) 0.020(3) 0.026(3) 0.002(2) 0.002(2) -0.003(2)
C11 0.024(3) 0.020(3) 0.021(3) -0.004(2) 0.001(2) -0.003(2)
C9 0.025(3) 0.015(3) 0.025(3) 0.003(2) 0.006(2) 0.002(2)
C8 0.017(3) 0.014(3) 0.022(3) 0.004(2) 0.003(2) 0.005(2)
C4 0.026(3) 0.010(2) 0.019(3) 0.000(2) -0.002(2) -0.001(2)
C2 0.023(3) 0.021(3) 0.015(3) -0.004(2) 0.003(2) 0.002(2)
C3 0.034(3) 0.010(2) 0.016(3) 0.000(2) -0.001(2) 0.003(2)
C6 0.018(3) 0.012(3) 0.016(3) 0.002(2) -0.002(2) 0.001(2)
C1 0.021(3) 0.013(3) 0.015(2) 0.003(2) 0.000(2) -0.001(2)
C10 0.017(3) 0.015(3) 0.023(3) -0.001(2) 0.006(2) -0.002(2)
C12 0.015(3) 0.011(2) 0.019(3) 0.001(2) 0.003(2) 0.000(2)
O2 0.028(2) 0.0102(18) 0.020(2) 0.0018(15) 0.0004(17) -0.0023(16)
C7 0.016(3) 0.012(2) 0.018(3) -0.003(2) 0.006(2) 0.000(2)
O4 0.019(2) 0.0091(17) 0.024(2) -0.0022(15) 0.0038(16) 0.0000(15)
O3 0.029(2) 0.0101(18) 0.0165(19) -0.0007(15) -0.0028(16) -0.0028(16)
O1 0.0177(19) 0.0138(19) 0.024(2) -0.0003(16) 0.0059(16) 0.0004(15)
Co1 0.0185(4) 0.0081(3) 0.0184(4) 0.0004(3) 0.0013(3) -0.0008(3)
S2 0.0201(7) 0.0134(6) 0.0175(6) -0.0006(5) -0.0006(5) -0.0002(5)
S1 0.0185(7) 0.0144(6) 0.0216(7) 0.0002(5) 0.0033(5) -0.0010(5)

loop_
_atom_type_symbol
_atom_type_description
_atom_type_scat_dispersion_real
_atom_type_scat_dispersion_imag
_atom_type_scat_source
C C 0.0033 0.0016 'International Tables Vol C Tables 4.2.6.8 and 6.1.1.4'
H H 0.0000 0.0000 'International Tables Vol C Tables 4.2.6.8 and 6.1.1.4'
O O 0.0106 0.0060 'International Tables Vol C Tables 4.2.6.8 and 6.1.1.4'
S S 0.1246 0.1234 'International Tables Vol C Tables 4.2.6.8 and 6.1.1.4'
Co Co 0.3494 0.9721 'International Tables Vol C Tables 4.2.6.8 and 6.1.1.4'

loop_
_geom_angle_atom_site_label_1
_geom_angle_atom_site_label_2
_geom_angle_atom_site_label_3
_geom_angle
_geom_angle_site_symmetry_1
_geom_angle_site_symmetry_3
_geom_angle_publ_flag
O4 C9 C8 122.1(5) . . ?
C9 C8 C7 120.4(5) . . ?
O2 C4 C6 120.9(5) . . ?
O2 C4 C5 113.8(5) . . ?
C6 C4 C5 125.4(5) . . ?
C3 C2 C1 119.0(5) . . ?
O2 C3 C2 122.7(5) . . ?
O1 C6 C4 119.9(5) . . ?
O1 C6 C1 121.8(5) . . ?
C4 C6 C1 118.3(5) . . ?
C2 C1 C6 118.2(5) . . ?
C2 C1 S1 121.8(4) . . ?
C6 C1 S1 120.0(4) . . ?
O4 C10 C12 121.5(5) . . ?
O4 C10 C11 113.9(5) . . ?
C12 C10 C11 124.6(5) . . ?
O3 C12 C10 119.8(5) . . ?
O3 C12 C7 122.1(5) . . ?
C10 C12 C7 118.1(5) . . ?
C3 O2 C4 120.9(5) . . ?
C8 C7 C12 117.3(5) . . ?
C8 C7 S2 123.7(5) . . ?
C12 C7 S2 119.0(4) . . ?
C9 O4 C10 120.5(5) . . ?
C12 O3 Co1 116.3(3) . . ?
C6 O1 Co1 115.6(3) . . ?
O3 Co1 O1 124.16(17) . . ?
O3 Co1 S1 118.28(14) . . ?
O1 Co1 S1 88.76(12) . . ?
O3 Co1 S2 88.31(12) . . ?
O1 Co1 S2 117.61(13) . . ?
S1 Co1 S2 123.52(6) . . ?
C7 S2 Co1 94.3(2) . . ?
C1 S1 Co1 93.6(2) . . ?

loop_
_geom_bond_atom_site_label_1
_geom_bond_atom_site_label_2
_geom_bond_distance
_geom_bond_site_symmetry_2
_geom_bond_publ_flag
C5 C4 1.481(8) . ?
C11 C10 1.489(8) . ?
C9 O4 1.339(7) . ?
C9 C8 1.341(9) . ?
C8 C7 1.417(7) . ?
C4 O2 1.351(7) . ?
C4 C6 1.392(8) . ?
C2 C3 1.350(8) . ?
C2 C1 1.420(8) . ?
C3 O2 1.332(8) . ?
C6 O1 1.318(7) . ?
C6 C1 1.424(8) . ?
C1 S1 1.710(6) . ?
C10 O4 1.349(7) . ?
C10 C12 1.390(8) . ?
C12 O3 1.315(7) . ?
C12 C7 1.432(8) . ?
C7 S2 1.707(6) . ?
O3 Co1 1.940(4) . ?
O1 Co1 1.952(4) . ?
Co1 S1 2.3157(16) . ?
Co1 S2 2.3221(16) . ?
